data_4501843
loop_
_publ_author_name
'Su, Zhi'
'Chen, Shui-Sheng'
'Fan, Jian'
'Chen, Man-Sheng'
'Zhao, Yue'
'Sun, Wei-Yin'

_publ_section_title
;
 Highly Connected Three-Dimensional Metal&#x2212;Organic Frameworks Based
 on Polynuclear Secondary Building Units
;
_journal_issue 8
_journal_name_full 'Crystal Growth &amp; Design'
_journal_page_first 3675
_journal_paper_doi 10.1021/cg100535q
_journal_volume 10
_journal_year 2010
_chemical_formula_moiety 'C36 H28 Mn2 N8 O9'
_chemical_formula_sum 'C36 H28 Mn2 N8 O9'
_chemical_formula_weight 826.54
_chemical_name_systematic
; 
 ? 
;
_space_group_IT_number 15
_symmetry_cell_setting monoclinic
_symmetry_space_group_name_Hall '-C 2yc'
_symmetry_space_group_name_H-M 'C 1 2/c 1'
_atom_sites_solution_hydrogens geom
_atom_sites_solution_primary direct
_atom_sites_solution_secondary difmap
_audit_creation_method SHELXL-97
_cell_angle_alpha 90.00
_cell_angle_beta 91.555(2)
_cell_angle_gamma 90.00
_cell_formula_units_Z 4
_cell_length_a 12.0613(14)
_cell_length_b 17.8712(16)
_cell_length_c 16.3160(12)
_cell_measurement_reflns_used 5423
_cell_measurement_temperature 293(2)
_cell_measurement_theta_max 28.28
_cell_measurement_theta_min 2.37
_cell_volume 3515.6(6)
_computing_structure_refinement 'SHELXL-97 (Sheldrick, 1997)'
_computing_structure_solution 'SHELXS-97 (Sheldrick, 1990)'
_diffrn_ambient_temperature 293(2)
_diffrn_measured_fraction_theta_full 0.993
_diffrn_measured_fraction_theta_max 0.993
_diffrn_radiation_monochromator graphite
_diffrn_radiation_source 'fine-focus sealed tube'
_diffrn_radiation_type MoK\a
_diffrn_radiation_wavelength 0.71073
_diffrn_reflns_av_R_equivalents 0.0904
_diffrn_reflns_av_sigmaI/netI 0.0663
_diffrn_reflns_limit_h_max 9
_diffrn_reflns_limit_h_min -14
_diffrn_reflns_limit_k_max 21
_diffrn_reflns_limit_k_min -20
_diffrn_reflns_limit_l_max 17
_diffrn_reflns_limit_l_min -19
_diffrn_reflns_number 8787
_diffrn_reflns_theta_full 25.24
_diffrn_reflns_theta_max 25.24
_diffrn_reflns_theta_min 2.04
_exptl_absorpt_coefficient_mu 0.787
_exptl_absorpt_correction_T_max 0.8335
_exptl_absorpt_correction_T_min 0.7436
_exptl_absorpt_correction_type multi-scan
_exptl_absorpt_process_details sadabs,bruker(2000)
_exptl_crystal_colour pink
_exptl_crystal_density_diffrn 1.562
_exptl_crystal_density_method 'not measured'
_exptl_crystal_description block
_exptl_crystal_F_000 1688
_exptl_crystal_size_max 0.40
_exptl_crystal_size_mid 0.25
_exptl_crystal_size_min 0.24
_refine_diff_density_max 0.419
_refine_diff_density_min -0.344
_refine_diff_density_rms 0.061
_refine_ls_extinction_method none
_refine_ls_goodness_of_fit_ref 0.764
_refine_ls_hydrogen_treatment mixed
_refine_ls_matrix_type full
_refine_ls_number_parameters 253
_refine_ls_number_reflns 3167
_refine_ls_number_restraints 0
_refine_ls_restrained_S_all 0.764
_refine_ls_R_factor_all 0.0400
_refine_ls_R_factor_gt 0.0367
_refine_ls_shift/su_max 0.002
_refine_ls_shift/su_mean 0.000
_refine_ls_structure_factor_coef Fsqd
_refine_ls_weighting_details 'calc w=1/[\s^2^(Fo^2^)+(0.0909P)^2^+4.2845P] where P=(Fo^2^+2Fc^2^)/3'
_refine_ls_weighting_scheme calc
_refine_ls_wR_factor_gt 0.1072
_refine_ls_wR_factor_ref 0.1109
_reflns_number_gt 2859
_reflns_number_total 3167
_reflns_threshold_expression >2sigma(I)
_cod_data_source_file cg100535q_si_002.cif
_cod_data_source_block 4
_cod_original_sg_symbol_H-M 'C 2/c'
_cod_database_code 4501843

loop_
_symmetry_equiv_pos_as_xyz
'x, y, z'
'-x, y, -z+1/2'
'x+1/2, y+1/2, z'
'-x+1/2, y+1/2, -z+1/2'
'-x, -y, -z'
'x, -y, z-1/2'
'-x+1/2, -y+1/2, -z'
'x+1/2, -y+1/2, z-1/2'

loop_
_atom_site_label
_atom_site_type_symbol
_atom_site_fract_x
_atom_site_fract_y
_atom_site_fract_z
_atom_site_U_iso_or_equiv
_atom_site_adp_type
_atom_site_occupancy
_atom_site_symmetry_multiplicity
_atom_site_calc_flag
_atom_site_refinement_flags
C1 C -0.06355(16) 0.77041(11) 0.07325(12) 0.0259(4) Uani 1 1 d .
C2 C -0.14605(16) 0.71759(11) 0.08381(12) 0.0261(4) Uani 1 1 d .
H2 H -0.1965 0.7235 0.1254 0.031 Uiso 1 1 calc R
C3 C -0.15338(17) 0.65628(11) 0.03277(12) 0.0261(4) Uani 1 1 d .
C4 C -0.08263(19) 0.64785(11) -0.03206(13) 0.0313(5) Uani 1 1 d .
H4 H -0.0894 0.6071 -0.0673 0.038 Uiso 1 1 calc R
C5 C -0.00150(18) 0.70163(12) -0.04319(13) 0.0301(5) Uani 1 1 d .
C6 C 0.00898(18) 0.76228(11) 0.00906(13) 0.0305(5) Uani 1 1 d .
H6 H 0.0644 0.7976 0.0013 0.037 Uiso 1 1 calc R
C7 C -0.04548(18) 0.83240(11) 0.13514(12) 0.0273(4) Uani 1 1 d .
C8 C -0.29701(19) 0.55975(12) -0.00641(13) 0.0330(5) Uani 1 1 d .
H8 H -0.3049 0.5691 -0.0623 0.040 Uiso 1 1 calc R
C9 C -0.34747(19) 0.50594(13) 0.03612(13) 0.0336(5) Uani 1 1 d .
H9 H -0.3972 0.4712 0.0138 0.040 Uiso 1 1 calc R
C10 C -0.24530(19) 0.56568(12) 0.12285(13) 0.0306(5) Uani 1 1 d .
H10 H -0.2098 0.5812 0.1712 0.037 Uiso 1 1 calc R
C11 C 0.1103(3) 0.74547(18) -0.1594(2) 0.0856(13) Uani 1 1 d .
H11 H 0.0847 0.7945 -0.1634 0.103 Uiso 1 1 calc R
C12 C 0.1886(3) 0.71365(17) -0.2041(2) 0.0789(12) Uani 1 1 d .
H12 H 0.2256 0.7377 -0.2459 0.095 Uiso 1 1 calc R
C13 C 0.1384(2) 0.63192(14) -0.12176(15) 0.0412(6) Uani 1 1 d .
H13 H 0.1334 0.5873 -0.0927 0.049 Uiso 1 1 calc R
C14 C 0.4177(2) 1.09020(15) 0.30979(15) 0.0415(6) Uani 1 1 d .
C15 C 0.4607(2) 1.02358(15) 0.27934(17) 0.0479(6) Uani 1 1 d .
H15 H 0.4352 0.9782 0.2994 0.058 Uiso 1 1 calc R
C16 C 0.4589(2) 1.15608(14) 0.27872(15) 0.0437(6) Uani 1 1 d .
H16 H 0.4309 1.2015 0.2968 0.052 Uiso 1 1 calc R
C17 C 0.3258(2) 1.09034(17) 0.37070(16) 0.0509(7) Uani 1 1 d .
H17A H 0.3086 1.1417 0.3849 0.061 Uiso 1 1 calc R
H17B H 0.3515 1.0651 0.4203 0.061 Uiso 1 1 calc R
C18 C 0.2205(2) 1.05207(14) 0.33829(13) 0.0371(5) Uani 1 1 d .
Mn1 Mn 0.14447(2) 0.925951(16) 0.217021(17) 0.02439(14) Uani 1 1 d .
N1 N -0.31489(15) 0.50963(10) 0.11781(10) 0.0304(4) Uani 1 1 d .
N2 N -0.23139(14) 0.59829(9) 0.04923(10) 0.0262(4) Uani 1 1 d .
N3 N 0.20706(16) 0.64241(11) -0.18105(12) 0.0363(4) Uani 1 1 d .
N4 N 0.07574(15) 0.69229(10) -0.10711(11) 0.0340(4) Uani 1 1 d .
O1 O -0.11697(13) 0.84059(8) 0.18859(10) 0.0355(4) Uani 1 1 d .
O2 O 0.04123(13) 0.86956(9) 0.12862(9) 0.0365(4) Uani 1 1 d .
O3 O 0.13024(17) 1.08188(10) 0.34847(14) 0.0559(5) Uani 1 1 d .
O4 O 0.23415(13) 0.98915(9) 0.30524(10) 0.0403(4) Uani 1 1 d .
O5 O 0.0000 0.99962(12) 0.2500 0.0298(5) Uani 1 2 d S
H51 H -0.030(3) 1.0269(16) 0.2161(18) 0.061(9) Uiso 1 1 d .

loop_
_atom_site_aniso_label
_atom_site_aniso_U_11
_atom_site_aniso_U_22
_atom_site_aniso_U_33
_atom_site_aniso_U_23
_atom_site_aniso_U_13
_atom_site_aniso_U_12
C1 0.0299(10) 0.0200(10) 0.0279(10) -0.0018(8) 0.0031(8) -0.0008(8)
C2 0.0292(10) 0.0241(10) 0.0254(10) -0.0007(8) 0.0058(8) -0.0015(8)
C3 0.0301(10) 0.0220(10) 0.0262(10) 0.0009(8) 0.0026(8) -0.0054(8)
C4 0.0423(12) 0.0213(10) 0.0305(11) -0.0047(8) 0.0088(9) -0.0033(9)
C5 0.0357(11) 0.0245(10) 0.0306(10) -0.0032(8) 0.0122(9) -0.0012(9)
C6 0.0317(11) 0.0238(10) 0.0364(11) -0.0028(8) 0.0090(9) -0.0050(9)
C7 0.0356(11) 0.0201(10) 0.0262(10) -0.0006(8) 0.0026(9) -0.0030(8)
C8 0.0434(12) 0.0315(11) 0.0238(10) 0.0017(8) -0.0052(9) -0.0088(10)
C9 0.0388(11) 0.0324(11) 0.0294(11) -0.0022(9) -0.0033(9) -0.0119(10)
C10 0.0375(12) 0.0305(11) 0.0236(10) -0.0005(8) -0.0001(9) -0.0096(9)
C11 0.114(3) 0.0426(16) 0.105(3) 0.0271(17) 0.082(2) 0.0276(18)
C12 0.103(3) 0.0486(17) 0.089(2) 0.0277(16) 0.070(2) 0.0233(18)
C13 0.0513(14) 0.0324(12) 0.0411(12) 0.0025(10) 0.0207(11) 0.0064(11)
C14 0.0382(12) 0.0445(13) 0.0408(13) -0.0069(10) -0.0130(10) -0.0066(11)
C15 0.0389(13) 0.0402(14) 0.0641(17) 0.0050(11) -0.0107(11) -0.0041(11)
C16 0.0421(13) 0.0365(13) 0.0518(15) -0.0099(10) -0.0098(11) -0.0004(11)
C17 0.0524(16) 0.0595(16) 0.0405(14) -0.0153(12) -0.0047(12) -0.0163(14)
C18 0.0456(14) 0.0388(12) 0.0267(11) -0.0015(9) -0.0016(9) -0.0093(11)
Mn1 0.0296(2) 0.0208(2) 0.0230(2) -0.00088(10) 0.00590(14) -0.00334(11)
N1 0.0370(9) 0.0270(9) 0.0272(9) 0.0023(7) 0.0022(7) -0.0079(8)
N2 0.0338(9) 0.0223(8) 0.0226(8) 0.0002(6) 0.0027(7) -0.0066(7)
N3 0.0410(10) 0.0304(10) 0.0382(10) -0.0028(8) 0.0159(8) -0.0005(8)
N4 0.0420(10) 0.0236(9) 0.0373(10) -0.0035(7) 0.0202(8) -0.0026(8)
O1 0.0415(9) 0.0299(8) 0.0357(8) -0.0115(6) 0.0155(7) -0.0067(7)
O2 0.0429(9) 0.0351(8) 0.0320(8) -0.0089(6) 0.0086(7) -0.0172(7)
O3 0.0496(11) 0.0411(10) 0.0766(14) -0.0201(9) -0.0047(10) -0.0009(9)
O4 0.0430(9) 0.0397(9) 0.0379(9) -0.0101(7) -0.0058(7) -0.0031(8)
O5 0.0319(11) 0.0244(11) 0.0330(12) 0.000 -0.0003(9) 0.000

loop_
_atom_type_symbol
_atom_type_description
_atom_type_scat_dispersion_real
_atom_type_scat_dispersion_imag
_atom_type_scat_source
C C 0.0033 0.0016 'International Tables Vol C Tables 4.2.6.8 and 6.1.1.4'
H H 0.0000 0.0000 'International Tables Vol C Tables 4.2.6.8 and 6.1.1.4'
N N 0.0061 0.0033 'International Tables Vol C Tables 4.2.6.8 and 6.1.1.4'
O O 0.0106 0.0060 'International Tables Vol C Tables 4.2.6.8 and 6.1.1.4'
Mn Mn 0.3368 0.7283 'International Tables Vol C Tables 4.2.6.8 and 6.1.1.4'

loop_
_geom_angle_atom_site_label_1
_geom_angle_atom_site_label_2
_geom_angle_atom_site_label_3
_geom_angle
_geom_angle_site_symmetry_1
_geom_angle_site_symmetry_3
C2 C1 C6 119.42(18) . .
C2 C1 C7 120.50(18) . .
C6 C1 C7 119.85(18) . .
C3 C2 C1 120.07(18) . .
C3 C2 H2 120.0 . .
C1 C2 H2 120.0 . .
C2 C3 C4 121.16(18) . .
C2 C3 N2 119.64(18) . .
C4 C3 N2 119.12(17) . .
C3 C4 C5 118.43(18) . .
C3 C4 H4 120.8 . .
C5 C4 H4 120.8 . .
C6 C5 C4 121.03(19) . .
C6 C5 N4 119.46(19) . .
C4 C5 N4 119.44(18) . .
C5 C6 C1 119.83(19) . .
C5 C6 H6 120.1 . .
C1 C6 H6 120.1 . .
O2 C7 O1 126.37(18) . .
O2 C7 C1 116.11(18) . .
O1 C7 C1 117.51(18) . .
C9 C8 N2 106.19(18) . .
C9 C8 H8 126.9 . .
N2 C8 H8 126.9 . .
C8 C9 N1 110.12(18) . .
C8 C9 H9 124.9 . .
N1 C9 H9 124.9 . .
N1 C10 N2 111.70(18) . .
N1 C10 H10 124.2 . .
N2 C10 H10 124.2 . .
C12 C11 N4 106.3(3) . .
C12 C11 H11 126.9 . .
N4 C11 H11 126.9 . .
C11 C12 N3 111.4(2) . .
C11 C12 H12 124.3 . .
N3 C12 H12 124.3 . .
N3 C13 N4 112.9(2) . .
N3 C13 H13 123.6 . .
N4 C13 H13 123.6 . .
C16 C14 C15 117.1(2) . .
C16 C14 C17 121.3(2) . .
C15 C14 C17 121.5(2) . .
C15 C15 C14 121.42(16) 2_655 .
C15 C15 H15 119.3 2_655 .
C14 C15 H15 119.3 . .
C14 C16 C16 121.41(15) . 2_655
C14 C16 H16 119.3 . .
C16 C16 H16 119.3 2_655 .
C14 C17 C18 113.0(2) . .
C14 C17 H17A 109.0 . .
C18 C17 H17A 109.0 . .
C14 C17 H17B 109.0 . .
C18 C17 H17B 109.0 . .
H17A C17 H17B 107.8 . .
O3 C18 O4 124.9(2) . .
O3 C18 C17 119.5(2) . .
O4 C18 C17 115.5(2) . .
O4 Mn1 O2 174.54(6) . .
O4 Mn1 O1 88.73(6) . 2
O2 Mn1 O1 92.83(6) . 2
O4 Mn1 N3 94.10(7) . 7_565
O2 Mn1 N3 91.21(7) . 7_565
O1 Mn1 N3 86.70(6) 2 7_565
O4 Mn1 O5 84.83(5) . .
O2 Mn1 O5 89.80(5) . .
O1 Mn1 O5 96.05(5) 2 .
N3 Mn1 O5 177.02(6) 7_565 .
O4 Mn1 N1 90.99(6) . 3
O2 Mn1 N1 87.85(6) . 3
O1 Mn1 N1 175.68(6) 2 3
N3 Mn1 N1 89.02(7) 7_565 3
O5 Mn1 N1 88.21(6) . 3
C10 N1 C9 105.22(17) . .
C10 N1 Mn1 127.66(14) . 3_445
C9 N1 Mn1 126.61(14) . 3_445
C10 N2 C8 106.77(17) . .
C10 N2 C3 125.33(17) . .
C8 N2 C3 127.56(17) . .
C13 N3 C12 103.9(2) . .
C13 N3 Mn1 129.72(16) . 7_565
C12 N3 Mn1 124.47(17) . 7_565
C13 N4 C11 105.6(2) . .
C13 N4 C5 127.30(19) . .
C11 N4 C5 126.7(2) . .
C7 O1 Mn1 133.55(13) . 2
C7 O2 Mn1 132.08(13) . .
C18 O4 Mn1 134.47(15) . .
Mn1 O5 Mn1 108.76(9) 2 .
Mn1 O5 H51 101(2) 2 .
Mn1 O5 H51 121(2) . .

loop_
_geom_bond_atom_site_label_1
_geom_bond_atom_site_label_2
_geom_bond_distance
_geom_bond_site_symmetry_2
C1 C2 1.386(3) .
C1 C6 1.390(3) .
C1 C7 1.511(3) .
C2 C3 1.378(3) .
C2 H2 0.9300 .
C3 C4 1.385(3) .
C3 N2 1.430(3) .
C4 C5 1.387(3) .
C4 H4 0.9300 .
C5 C6 1.383(3) .
C5 N4 1.427(3) .
C6 H6 0.9300 .
C7 O2 1.246(2) .
C7 O1 1.252(2) .
C8 C9 1.342(3) .
C8 N2 1.373(3) .
C8 H8 0.9300 .
C9 N1 1.381(3) .
C9 H9 0.9300 .
C10 N1 1.308(3) .
C10 N2 1.350(3) .
C10 H10 0.9300 .
C11 C12 1.336(4) .
C11 N4 1.350(3) .
C11 H11 0.9300 .
C12 N3 1.344(4) .
C12 H12 0.9300 .
C13 N3 1.304(3) .
C13 N4 1.343(3) .
C13 H13 0.9300 .
C14 C16 1.380(4) .
C14 C15 1.395(4) .
C14 C17 1.509(4) .
C15 C15 1.366(5) 2_655
C15 H15 0.9300 .
C16 C16 1.382(5) 2_655
C16 H16 0.9300 .
C17 C18 1.525(3) .
C17 H17A 0.9700 .
C17 H17B 0.9700 .
C18 O3 1.227(3) .
C18 O4 1.260(3) .
Mn1 O4 2.1055(15) .
Mn1 O2 2.1328(15) .
Mn1 O1 2.1993(14) 2
Mn1 N3 2.2585(19) 7_565
Mn1 O5 2.2605(13) .
Mn1 N1 2.2671(17) 3
N1 Mn1 2.2671(17) 3_445
N3 Mn1 2.2585(19) 7_565
O1 Mn1 2.1993(14) 2
O5 Mn1 2.2605(13) 2
O5 H51 0.81(3) .

loop_
_geom_torsion_atom_site_label_1
_geom_torsion_atom_site_label_2
_geom_torsion_atom_site_label_3
_geom_torsion_atom_site_label_4
_geom_torsion
_geom_torsion_site_symmetry_1
_geom_torsion_site_symmetry_4
C6 C1 C2 C3 2.3(3) . .
C7 C1 C2 C3 -172.13(19) . .
C1 C2 C3 C4 -3.1(3) . .
C1 C2 C3 N2 173.64(18) . .
C2 C3 C4 C5 1.9(3) . .
N2 C3 C4 C5 -174.85(19) . .
C3 C4 C5 C6 0.1(3) . .
C3 C4 C5 N4 176.99(19) . .
C4 C5 C6 C1 -0.9(3) . .
N4 C5 C6 C1 -177.77(19) . .
C2 C1 C6 C5 -0.3(3) . .
C7 C1 C6 C5 174.12(19) . .
C2 C1 C7 O2 168.31(19) . .
C6 C1 C7 O2 -6.1(3) . .
C2 C1 C7 O1 -10.3(3) . .
C6 C1 C7 O1 175.35(19) . .
N2 C8 C9 N1 -0.1(3) . .
N4 C11 C12 N3 -1.4(5) . .
C16 C14 C15 C15 -0.7(4) . 2_655
C17 C14 C15 C15 176.1(3) . 2_655
C15 C14 C16 C16 -1.4(4) . 2_655
C17 C14 C16 C16 -178.2(3) . 2_655
C16 C14 C17 C18 117.0(3) . .
C15 C14 C17 C18 -59.6(3) . .
C14 C17 C18 O3 -135.1(3) . .
C14 C17 C18 O4 47.7(3) . .
N2 C10 N1 C9 0.1(3) . .
N2 C10 N1 Mn1 172.29(14) . 3_445
C8 C9 N1 C10 0.0(3) . .
C8 C9 N1 Mn1 -172.31(15) . 3_445
N1 C10 N2 C8 -0.1(3) . .
N1 C10 N2 C3 -173.87(19) . .
C9 C8 N2 C10 0.1(3) . .
C9 C8 N2 C3 173.7(2) . .
C2 C3 N2 C10 -48.1(3) . .
C4 C3 N2 C10 128.7(2) . .
C2 C3 N2 C8 139.4(2) . .
C4 C3 N2 C8 -43.8(3) . .
N4 C13 N3 C12 1.3(3) . .
N4 C13 N3 Mn1 165.75(16) . 7_565
C11 C12 N3 C13 0.1(5) . .
C11 C12 N3 Mn1 -165.4(3) . 7_565
N3 C13 N4 C11 -2.1(4) . .
N3 C13 N4 C5 -175.2(2) . .
C12 C11 N4 C13 2.0(4) . .
C12 C11 N4 C5 175.1(3) . .
C6 C5 N4 C13 125.2(3) . .
C4 C5 N4 C13 -51.8(3) . .
C6 C5 N4 C11 -46.4(4) . .
C4 C5 N4 C11 136.6(3) . .
O2 C7 O1 Mn1 9.5(3) . 2
C1 C7 O1 Mn1 -172.06(14) . 2
O1 C7 O2 Mn1 28.9(3) . .
C1 C7 O2 Mn1 -149.55(15) . .
O1 Mn1 O2 C7 35.23(19) 2 .
O5 Mn1 O2 C7 -60.82(19) . .
N1 Mn1 O2 C7 -149.04(19) 3 .
O3 C18 O4 Mn1 28.0(4) . .
C17 C18 O4 Mn1 -154.97(18) . .
O1 Mn1 O4 C18 -115.8(2) 2 .
N3 Mn1 O4 C18 157.6(2) 7_565 .
O5 Mn1 O4 C18 -19.6(2) . .
N1 Mn1 O4 C18 68.5(2) 3 .
O4 Mn1 O5 Mn1 -126.71(5) . 2
O2 Mn1 O5 Mn1 54.28(4) . 2
O1 Mn1 O5 Mn1 -38.54(5) 2 2
N1 Mn1 O5 Mn1 142.13(4) 3 2
